data_4002977
loop_
_publ_author_name
'Pious, Johnpaul K.'
'Katre, Ankita'
'Muthu, Chinnadurai'
'Chakraborty, Sudip'
'Krishna, Swathi'
'Nair, Vijayakumar C.'

_publ_section_title
;
 Zero-Dimensional Lead-Free Hybrid Perovskite-like Material with a
 Quantum-Well Structure
;
_journal_issue 6
_journal_name_full 'Chemistry of Materials'
_journal_page_first 1941
_journal_paper_doi 10.1021/acs.chemmater.8b04642
_journal_volume 31
_journal_year 2019
_chemical_formula_moiety 'Bi2 I10, 2(C3 H12 N2), 2(O)'
_chemical_formula_sum 'C6 H24 Bi2 I10 N4 O2'
_chemical_formula_weight 1871.25
_space_group_crystal_system trigonal
_space_group_IT_number 152
_space_group_name_Hall 'P 31 2"'
_space_group_name_H-M_alt 'P 31 2 1'
_symmetry_space_group_name_Hall 'P 31 2"'
_symmetry_space_group_name_H-M 'P 31 2 1'
_atom_sites_solution_hydrogens geom
_audit_creation_method SHELXL-2017/1
_cell_angle_alpha 90
_cell_angle_beta 90
_cell_angle_gamma 120
_cell_formula_units_Z 3
_cell_length_a 14.7769(7)
_cell_length_b 14.7769(7)
_cell_length_c 13.6748(9)
_cell_measurement_reflns_used 7127
_cell_measurement_temperature 293(2)
_cell_measurement_theta_max 22.08
_cell_measurement_theta_min 2.76
_cell_volume 2585.9(2)
_computing_cell_refinement 'APEX2/SAINT (Bruker, 2004)'
_computing_data_collection 'APEX2 (Bruker, 2004)'
_computing_data_reduction 'SAINT/XPREP (Bruker, 2004)'
_computing_molecular_graphics 'ORTEP3 (Farrugia, 1997) and Mercury (Bruno et al., 2002)'
_computing_publication_material 'SHELXL-2014 (Sheldrick, 2014)'
_computing_structure_refinement 'SHELXL-2017/1 (Sheldrick, 2017)'
_computing_structure_solution 'SHELXT 2013/5 (Sheldrick, 2013)'
_diffrn_ambient_temperature 293(2)
_diffrn_detector_area_resol_mean 0
_diffrn_measured_fraction_theta_full 0.998
_diffrn_measured_fraction_theta_max 0.998
_diffrn_measurement_device_type 'Bruker KAPPA APEX-II CCD'
_diffrn_measurement_method '\f and \w scans'
_diffrn_radiation_type MoK\a
_diffrn_radiation_wavelength 0.71073
_diffrn_reflns_av_R_equivalents 0.0858
_diffrn_reflns_av_unetI/netI 0.0421
_diffrn_reflns_Laue_measured_fraction_full 0.998
_diffrn_reflns_Laue_measured_fraction_max 0.998
_diffrn_reflns_limit_h_max 17
_diffrn_reflns_limit_h_min -17
_diffrn_reflns_limit_k_max 17
_diffrn_reflns_limit_k_min -17
_diffrn_reflns_limit_l_max 16
_diffrn_reflns_limit_l_min -16
_diffrn_reflns_number 44044
_diffrn_reflns_point_group_measured_fraction_full 0.998
_diffrn_reflns_point_group_measured_fraction_max 0.998
_diffrn_reflns_theta_full 24.998
_diffrn_reflns_theta_max 24.998
_diffrn_reflns_theta_min 3.134
_diffrn_source 'sealed tube'
_exptl_absorpt_coefficient_mu 19.157
_exptl_absorpt_correction_T_max 0.995
_exptl_absorpt_correction_T_min 0.955
_exptl_absorpt_correction_type multi-scan
_exptl_absorpt_process_details SADABS
_exptl_crystal_colour red
_exptl_crystal_density_diffrn 3.605
_exptl_crystal_density_meas 3.604
_exptl_crystal_density_method NONE
_exptl_crystal_description needle
_exptl_crystal_F_000 2400
_exptl_crystal_size_max 0.25
_exptl_crystal_size_mid 0.05
_exptl_crystal_size_min 0.05
_refine_diff_density_max 1.515
_refine_diff_density_min -0.916
_refine_diff_density_rms 0.216
_refine_ls_abs_structure_details
;
 Flack x determined using 1036 quotients [(I+)-(I-)]/[(I+)+(I-)]
 (Parsons, Flack and Wagner, Acta Cryst. B69 (2013) 249-259).
;
_refine_ls_abs_structure_Flack -0.015(7)
_refine_ls_extinction_method none
_refine_ls_goodness_of_fit_ref 1.043
_refine_ls_hydrogen_treatment constr
_refine_ls_matrix_type full
_refine_ls_number_parameters 110
_refine_ls_number_reflns 3042
_refine_ls_number_restraints 1
_refine_ls_restrained_S_all 1.044
_refine_ls_R_factor_all 0.0444
_refine_ls_R_factor_gt 0.0319
_refine_ls_shift/su_max 0.001
_refine_ls_shift/su_mean 0.000
_refine_ls_structure_factor_coef Fsqd
_refine_ls_weighting_details 'w=1/[\s^2^(Fo^2^)+(0.0239P)^2^+6.4649P] where P=(Fo^2^+2Fc^2^)/3'
_refine_ls_weighting_scheme calc
_refine_ls_wR_factor_gt 0.0650
_refine_ls_wR_factor_ref 0.0704
_reflns_Friedel_coverage 0.779
_reflns_Friedel_fraction_full 0.999
_reflns_Friedel_fraction_max 0.999
_reflns_number_gt 2613
_reflns_number_total 3042
_reflns_threshold_expression 'I > 2\s(I)'
_cod_data_source_file cm8b04642_si_002.cif
_cod_data_source_block shelx
_cod_original_cell_volume 2585.9(3)
_cod_database_code 4002977
_shelx_shelxl_version_number 2017/1
_shelx_space_group_comment
;
The symmetry employed for this shelxl refinement is uniquely defined
by the following loop, which should always be used as a source of
symmetry information in preference to the above space-group names.
They are only intended as comments.
;
_shelx_estimated_absorpt_t_min 0.955
_shelx_estimated_absorpt_t_max 0.995

loop_
_space_group_symop_operation_xyz
'x, y, z'
'-y, x-y, z+1/3'
'-x+y, -x, z+2/3'
'x-y, -y, -z+2/3'
'-x, -x+y, -z+1/3'
'y, x, -z'

loop_
_atom_site_label
_atom_site_type_symbol
_atom_site_fract_x
_atom_site_fract_y
_atom_site_fract_z
_atom_site_U_iso_or_equiv
_atom_site_adp_type
_atom_site_occupancy
_atom_site_site_symmetry_order
_atom_site_calc_flag
_atom_site_refinement_flags_posn
_atom_site_refinement_flags_adp
_atom_site_refinement_flags_occupancy
C2 C 1.699(3) 0.940(2) 1.0365(19) 0.152(16) Uani 1 1 d . . .
H2A H 1.754290 0.924649 1.020233 0.182 Uiso 1 1 calc R U .
H2B H 1.697606 0.985232 0.986421 0.182 Uiso 1 1 calc R U .
C3 C 1.598(3) 0.842(3) 1.0390(18) 0.187(18) Uani 1 1 d D . .
H3A H 1.609442 0.791004 1.073938 0.225 Uiso 1 1 calc R U .
H3B H 1.551546 0.854621 1.078685 0.225 Uiso 1 1 calc R U .
C4 C 1.544(3) 0.793(2) 0.9517(17) 0.151(14) Uani 1 1 d D . .
H4A H 1.527560 0.841004 0.918630 0.181 Uiso 1 1 calc R U .
H4B H 1.591516 0.783405 0.909714 0.181 Uiso 1 1 calc R U .
N1 N 1.7213(13) 0.9920(11) 1.1312(12) 0.076(5) Uani 1 1 d . . .
H1A H 1.782492 1.051064 1.128683 0.114 Uiso 1 1 calc R U .
H1B H 1.671126 1.006467 1.145728 0.114 Uiso 1 1 calc R U .
H1C H 1.723580 0.950405 1.177017 0.114 Uiso 1 1 calc R U .
N2 N 1.4533(16) 0.698(2) 0.9595(15) 0.137(10) Uani 1 1 d . . .
H2C H 1.426660 0.675801 0.900218 0.206 Uiso 1 1 calc R U .
H2D H 1.466967 0.652098 0.987550 0.206 Uiso 1 1 calc R U .
H2E H 1.407423 0.705723 0.995852 0.206 Uiso 1 1 calc R U .
I1 I 1.000000 0.17635(10) 1.166667 0.0505(4) Uani 1 2 d S T P
I2 I 1.24173(9) 0.42164(9) 0.99877(8) 0.0561(3) Uani 1 1 d . . .
I3 I 0.97959(12) 0.15509(11) 0.86204(11) 0.0795(4) Uani 1 1 d . . .
I4 I 1.01231(9) 0.46637(10) 0.83239(8) 0.0603(3) Uani 1 1 d . . .
I5 I 0.76393(8) 0.22182(10) 0.99832(8) 0.0593(3) Uani 1 1 d . . .
I6 I 1.000000 0.47294(11) 1.166667 0.0576(5) Uani 1 2 d S T P
Bi1 Bi 0.99984(5) 0.32125(5) 0.99353(4) 0.04101(17) Uani 1 1 d . . .
O1' O 1.3569(13) 0.6564(11) 1.1455(11) 0.096(5) Uani 1 1 d . . .

loop_
_atom_site_aniso_label
_atom_site_aniso_U_11
_atom_site_aniso_U_22
_atom_site_aniso_U_33
_atom_site_aniso_U_23
_atom_site_aniso_U_13
_atom_site_aniso_U_12
C2 0.19(3) 0.053(16) 0.11(2) -0.012(15) 0.05(2) -0.012(19)
C3 0.23(4) 0.17(3) 0.073(17) -0.03(2) -0.04(3) 0.04(3)
C4 0.22(4) 0.08(2) 0.091(19) -0.003(16) 0.04(2) 0.03(2)
N1 0.083(13) 0.034(9) 0.082(11) 0.007(8) 0.000(9) 0.007(8)
N2 0.079(15) 0.20(3) 0.103(16) -0.040(18) -0.011(12) 0.048(18)
I1 0.0566(10) 0.0435(6) 0.0557(9) -0.0006(4) -0.0011(7) 0.0283(5)
I2 0.0398(6) 0.0651(8) 0.0555(6) -0.0045(6) -0.0011(5) 0.0203(6)
I3 0.0863(10) 0.0692(9) 0.0879(9) -0.0388(7) -0.0177(8) 0.0424(8)
I4 0.0627(8) 0.0587(8) 0.0559(7) 0.0144(6) 0.0006(6) 0.0276(7)
I5 0.0418(6) 0.0645(8) 0.0647(7) 0.0105(6) 0.0006(5) 0.0215(6)
I6 0.0865(13) 0.0505(7) 0.0479(9) -0.0051(4) -0.0101(9) 0.0433(7)
Bi1 0.0410(4) 0.0400(3) 0.0399(3) -0.0025(2) -0.0012(2) 0.0187(3)
O1' 0.150(16) 0.083(11) 0.080(10) -0.011(7) -0.010(9) 0.076(12)

loop_
_atom_type_symbol
_atom_type_description
_atom_type_scat_dispersion_real
_atom_type_scat_dispersion_imag
_atom_type_scat_source
C C 0.0033 0.0016 'International Tables Vol C Tables 4.2.6.8 and 6.1.1.4'
H H 0.0000 0.0000 'International Tables Vol C Tables 4.2.6.8 and 6.1.1.4'
N N 0.0061 0.0033 'International Tables Vol C Tables 4.2.6.8 and 6.1.1.4'
I I -0.4742 1.8119 'International Tables Vol C Tables 4.2.6.8 and 6.1.1.4'
Bi Bi -4.1077 10.2566 'International Tables Vol C Tables 4.2.6.8 and 6.1.1.4'
O O 0.0106 0.0060 'International Tables Vol C Tables 4.2.6.8 and 6.1.1.4'

loop_
_geom_angle_atom_site_label_1
_geom_angle_atom_site_label_2
_geom_angle_atom_site_label_3
_geom_angle
_geom_angle_site_symmetry_3
N1 C2 C3 110(2) .
C4 C3 C2 121(3) .
N2 C4 C3 118(3) .
Bi1 I1 Bi1 95.72(4) 5_767
Bi1 I6 Bi1 93.17(5) 5_767
I3 Bi1 I4 95.26(4) .
I3 Bi1 I5 89.78(4) .
I4 Bi1 I5 90.40(3) .
I3 Bi1 I2 91.45(4) .
I4 Bi1 I2 91.75(3) .
I5 Bi1 I2 177.41(3) .
I3 Bi1 I1 85.83(4) .
I4 Bi1 I1 176.82(3) .
I5 Bi1 I1 92.59(3) .
I2 Bi1 I1 85.23(3) .
I3 Bi1 I6 170.02(4) .
I4 Bi1 I6 93.61(4) .
I5 Bi1 I6 85.57(3) .
I2 Bi1 I6 92.85(2) .
I1 Bi1 I6 85.56(3) .

loop_
_geom_bond_atom_site_label_1
_geom_bond_atom_site_label_2
_geom_bond_distance
_geom_bond_site_symmetry_2
C2 N1 1.46(2) .
C2 C3 1.47(4) .
C3 C4 1.418(18) .
C4 N2 1.38(3) .
I1 Bi1 3.1930(12) .
I1 Bi1 3.1930(12) 5_767
I2 Bi1 3.1112(12) .
I3 Bi1 2.9355(13) .
I4 Bi1 3.0155(12) .
I5 Bi1 3.0322(12) .
I6 Bi1 3.2595(12) .
I6 Bi1 3.2596(12) 5_767

loop_
_geom_hbond_atom_site_label_D
_geom_hbond_atom_site_label_H
_geom_hbond_atom_site_label_A
_geom_hbond_distance_DH
_geom_hbond_distance_HA
_geom_hbond_distance_DA
_geom_hbond_angle_DHA
_geom_hbond_site_symmetry_A
_geom_hbond_publ_flag
C2 H2B I5 0.97 3.13 3.82(3) 129.6 1_665 yes
C4 H4A I6 0.97 3.07 4.04(3) 174.5 3_774 yes
N1 H1A I1 0.89 2.84 3.661(16) 153.6 1_665 yes
N1 H1B I4 0.89 3.08 3.957(18) 167.0 6_657 yes
N1 H1C I2 0.89 2.95 3.618(15) 133.7 2_755 yes
N1 H1C I3 0.89 3.17 3.842(17) 133.5 2_755 yes
N2 H2C O1' 0.89 2.08 2.83(2) 142.7 3_774 yes
N2 H2D I4 0.89 3.30 4.14(3) 156.6 2_755 yes
N2 H2E I5 0.89 3.26 4.04(2) 147.0 6_657 yes
N2 H2E O1' 0.89 2.18 2.83(3) 129.7 . yes
C2 H2B I5 0.97 3.13 3.82(3) 129.6 1_665 yes
C4 H4A I6 0.97 3.07 4.04(3) 174.5 3_774 yes
N1 H1A I1 0.89 2.84 3.661(16) 153.6 1_665 yes
N1 H1B I4 0.89 3.08 3.957(18) 167.0 6_657 yes
N1 H1C I2 0.89 2.95 3.618(15) 133.7 2_755 yes
N1 H1C I3 0.89 3.17 3.842(17) 133.5 2_755 yes
N2 H2C O1' 0.89 2.08 2.83(2) 142.7 3_774 yes
N2 H2D I4 0.89 3.30 4.14(3) 156.6 2_755 yes
N2 H2D I4 0.89 3.30 3.75(2) 114.2 4_666 yes
N2 H2E I5 0.89 3.26 4.04(2) 147.0 6_657 yes
N2 H2E O1' 0.89 2.18 2.83(3) 129.7 . yes
